data_7042991
loop_
_publ_author_name
'Kosnik, Stephanie C.'
'Nascimento, Maxemilian C.'
'Rawson, Jeremy Michael'
'Macdonald, Charles L. B.'

_publ_section_title
;
 Synthesis of Bis(trithio)phosphines by Oxidative Transfer of
 Phosphorus(I)
;
_journal_name_full 'Dalton Trans.'
_journal_paper_doi 10.1039/C7DT01345K
_journal_year 2017
_chemical_formula_moiety 'C16 H16 O4 P2 S4'
_chemical_formula_sum 'C16 H16 O4 P2 S4'
_chemical_formula_weight 462.47
_space_group_crystal_system monoclinic
_space_group_IT_number 14
_space_group_name_Hall '-P 2ybc'
_space_group_name_H-M_alt 'P 1 21/c 1'
_symmetry_space_group_name_Hall '-P 2ybc'
_symmetry_space_group_name_H-M 'P 1 21/c 1'
_atom_sites_solution_hydrogens geom
_audit_creation_method SHELXL-2014/7
_audit_update_record
;
2017-04-12 deposited with the CCDC.
2017-05-12 downloaded from the CCDC.
;
_cell_angle_alpha 90
_cell_angle_beta 115.786(2)
_cell_angle_gamma 90
_cell_formula_units_Z 2
_cell_length_a 11.6592(5)
_cell_length_b 8.9815(4)
_cell_length_c 10.3322(5)
_cell_measurement_reflns_used 3124
_cell_measurement_temperature 173(2)
_cell_measurement_theta_max 28.33
_cell_measurement_theta_min 3.16
_cell_volume 974.22(8)
_computing_cell_refinement 'Bruker SAINT'
_computing_data_collection 'Bruker APEX2'
_computing_data_reduction 'Bruker SAINT'
_computing_molecular_graphics 'Bruker SHELXTL'
_computing_publication_material 'Bruker SHELXTL'
_computing_structure_refinement 'SHELXL-2014/7 (Sheldrick, 2014)'
_computing_structure_solution 'SHELXS-97 (Sheldrick 2008)'
_diffrn_ambient_temperature 173(2)
_diffrn_measured_fraction_theta_full 0.999
_diffrn_measured_fraction_theta_max 1.000
_diffrn_measurement_device_type 'Bruker APEX-II CCD'
_diffrn_measurement_method '\f and \w scans'
_diffrn_radiation_type MoK\a
_diffrn_radiation_wavelength 0.71073
_diffrn_reflns_av_R_equivalents 0.0646
_diffrn_reflns_av_unetI/netI 0.0476
_diffrn_reflns_Laue_measured_fraction_full 0.999
_diffrn_reflns_Laue_measured_fraction_max 1.000
_diffrn_reflns_limit_h_max 15
_diffrn_reflns_limit_h_min -15
_diffrn_reflns_limit_k_max 11
_diffrn_reflns_limit_k_min -11
_diffrn_reflns_limit_l_max 13
_diffrn_reflns_limit_l_min -13
_diffrn_reflns_number 11795
_diffrn_reflns_point_group_measured_fraction_full 0.999
_diffrn_reflns_point_group_measured_fraction_max 1.000
_diffrn_reflns_theta_full 25.242
_diffrn_reflns_theta_max 27.493
_diffrn_reflns_theta_min 2.985
_exptl_absorpt_coefficient_mu 0.672
_exptl_absorpt_correction_T_max 0.966
_exptl_absorpt_correction_T_min 0.891
_exptl_absorpt_correction_type multi-scan
_exptl_absorpt_process_details 'SADABS; Bruker, 2015'
_exptl_crystal_colour yellow
_exptl_crystal_density_diffrn 1.577
_exptl_crystal_description Block
_exptl_crystal_F_000 476
_exptl_crystal_size_max 0.145
_exptl_crystal_size_mid 0.110
_exptl_crystal_size_min 0.051
_refine_diff_density_max 0.792
_refine_diff_density_min -0.368
_refine_diff_density_rms 0.078
_refine_ls_extinction_method none
_refine_ls_goodness_of_fit_ref 1.035
_refine_ls_hydrogen_treatment constr
_refine_ls_matrix_type full
_refine_ls_number_parameters 120
_refine_ls_number_reflns 2233
_refine_ls_number_restraints 0
_refine_ls_restrained_S_all 1.035
_refine_ls_R_factor_all 0.0719
_refine_ls_R_factor_gt 0.0434
_refine_ls_shift/su_max 0.000
_refine_ls_shift/su_mean 0.000
_refine_ls_structure_factor_coef Fsqd
_refine_ls_weighting_details 'w=1/[\s^2^(Fo^2^)+(0.0335P)^2^+1.4163P] where P=(Fo^2^+2Fc^2^)/3'
_refine_ls_weighting_scheme calc
_refine_ls_wR_factor_gt 0.0871
_refine_ls_wR_factor_ref 0.0980
_reflns_Friedel_coverage 0.000
_reflns_number_gt 1641
_reflns_number_total 2233
_reflns_threshold_expression 'I > 2\s(I)'
_cod_data_source_file c7dt01345k2.cif
_cod_data_source_block shelx
_cod_database_code 7042991
_shelx_shelxl_version_number 2014/7
_shelx_space_group_comment
;
The symmetry employed for this shelxl refinement is uniquely defined
by the following loop, which should always be used as a source of
symmetry information in preference to the above space-group names.
They are only intended as comments.
;
_shelx_estimated_absorpt_t_min 0.909
_shelx_estimated_absorpt_t_max 0.967

loop_
_space_group_symop_operation_xyz
'x, y, z'
'-x, y+1/2, -z+1/2'
'-x, -y, -z'
'x, -y-1/2, z-1/2'

loop_
_atom_site_label
_atom_site_type_symbol
_atom_site_fract_x
_atom_site_fract_y
_atom_site_fract_z
_atom_site_U_iso_or_equiv
_atom_site_adp_type
_atom_site_occupancy
_atom_site_site_symmetry_order
_atom_site_calc_flag
_atom_site_refinement_flags_posn
_atom_site_refinement_flags_adp
P P 0.54336(7) 0.11173(9) 0.00325(8) 0.0250(2) Uani 1 1 d . .
S1 S 0.54751(7) 0.17995(9) 0.19983(8) 0.02441(19) Uani 1 1 d . .
S2 S 0.73554(7) 0.04320(10) 0.08955(8) 0.0305(2) Uani 1 1 d . .
C1 C 0.6679(2) 0.0543(3) 0.3112(3) 0.0200(6) Uani 1 1 d . .
C2 C 0.6823(2) 0.0216(3) 0.4499(3) 0.0196(6) Uani 1 1 d . .
H2 H 0.6238 0.0607 0.4825 0.023 Uiso 1 1 calc R U
C3 C 0.7815(3) -0.0674(3) 0.5391(3) 0.0203(6) Uani 1 1 d . .
C4 C 0.8671(3) -0.1281(3) 0.4900(3) 0.0206(6) Uani 1 1 d . .
C5 C 0.8517(3) -0.0967(3) 0.3525(3) 0.0222(6) Uani 1 1 d . .
H5 H 0.9089 -0.1375 0.3187 0.027 Uiso 1 1 calc R U
C6 C 0.7524(3) -0.0053(3) 0.2635(3) 0.0209(6) Uani 1 1 d . .
C11 C 0.7078(3) -0.0708(4) 0.7200(3) 0.0288(7) Uani 1 1 d . .
H11A H 0.6959 0.0372 0.7194 0.043 Uiso 1 1 calc R U
H11B H 0.7325 -0.1093 0.8172 0.043 Uiso 1 1 calc R U
H11C H 0.6279 -0.1178 0.6535 0.043 Uiso 1 1 calc R U
C21 C 1.0443(3) -0.2871(4) 0.5374(4) 0.0346(8) Uani 1 1 d . .
H21A H 0.9956 -0.3445 0.4497 0.052 Uiso 1 1 calc R U
H21B H 1.1021 -0.3537 0.6125 0.052 Uiso 1 1 calc R U
H21C H 1.0939 -0.2101 0.5172 0.052 Uiso 1 1 calc R U
O1 O 0.80502(19) -0.1036(2) 0.6762(2) 0.0271(5) Uani 1 1 d . .
O2 O 0.95861(18) -0.2183(2) 0.5849(2) 0.0295(5) Uani 1 1 d . .

loop_
_atom_site_aniso_label
_atom_site_aniso_U_11
_atom_site_aniso_U_22
_atom_site_aniso_U_33
_atom_site_aniso_U_23
_atom_site_aniso_U_13
_atom_site_aniso_U_12
P 0.0284(4) 0.0263(4) 0.0181(4) 0.0044(3) 0.0081(3) -0.0039(3)
S1 0.0256(4) 0.0258(4) 0.0200(4) 0.0048(3) 0.0082(3) 0.0035(3)
S2 0.0276(4) 0.0464(5) 0.0208(4) 0.0006(4) 0.0135(3) -0.0050(4)
C1 0.0173(13) 0.0210(14) 0.0187(13) 0.0006(12) 0.0050(11) -0.0023(11)
C2 0.0162(13) 0.0214(14) 0.0216(14) -0.0015(12) 0.0087(11) -0.0001(11)
C3 0.0195(14) 0.0217(14) 0.0195(13) 0.0007(12) 0.0082(11) -0.0030(12)
C4 0.0169(13) 0.0170(13) 0.0251(14) -0.0006(12) 0.0064(12) 0.0002(11)
C5 0.0178(13) 0.0224(15) 0.0286(15) -0.0068(13) 0.0123(12) -0.0027(12)
C6 0.0211(13) 0.0248(15) 0.0159(13) -0.0033(12) 0.0071(11) -0.0068(12)
C11 0.0311(16) 0.0344(18) 0.0230(15) 0.0032(14) 0.0138(13) 0.0045(14)
C21 0.0235(16) 0.0293(18) 0.048(2) -0.0026(16) 0.0132(15) 0.0087(14)
O1 0.0247(10) 0.0376(12) 0.0209(10) 0.0091(10) 0.0116(9) 0.0087(9)
O2 0.0229(11) 0.0307(12) 0.0332(12) 0.0077(10) 0.0105(9) 0.0104(9)

loop_
_atom_type_symbol
_atom_type_description
_atom_type_scat_dispersion_real
_atom_type_scat_dispersion_imag
_atom_type_scat_source
C C 0.0033 0.0016 'International Tables Vol C Tables 4.2.6.8 and 6.1.1.4'
H H 0.0000 0.0000 'International Tables Vol C Tables 4.2.6.8 and 6.1.1.4'
O O 0.0106 0.0060 'International Tables Vol C Tables 4.2.6.8 and 6.1.1.4'
P P 0.1023 0.0942 'International Tables Vol C Tables 4.2.6.8 and 6.1.1.4'
S S 0.1246 0.1234 'International Tables Vol C Tables 4.2.6.8 and 6.1.1.4'

loop_
_geom_angle_atom_site_label_1
_geom_angle_atom_site_label_2
_geom_angle_atom_site_label_3
_geom_angle
_geom_angle_site_symmetry_3
S1 P S2 95.90(4) .
S1 P P 96.36(5) 3_655
S2 P P 97.70(6) 3_655
C1 S1 P 96.90(10) .
C6 S2 P 97.41(10) .
C6 C1 C2 119.7(3) .
C6 C1 S1 119.9(2) .
C2 C1 S1 120.3(2) .
C3 C2 C1 119.9(3) .
C3 C2 H2 120.0 .
C1 C2 H2 120.0 .
O1 C3 C2 124.5(2) .
O1 C3 C4 115.3(2) .
C2 C3 C4 120.2(2) .
O2 C4 C5 125.0(3) .
O2 C4 C3 115.3(2) .
C5 C4 C3 119.7(3) .
C4 C5 C6 119.9(3) .
C4 C5 H5 120.1 .
C6 C5 H5 120.1 .
C1 C6 C5 120.6(3) .
C1 C6 S2 118.8(2) .
C5 C6 S2 120.5(2) .
O1 C11 H11A 109.5 .
O1 C11 H11B 109.5 .
H11A C11 H11B 109.5 .
O1 C11 H11C 109.5 .
H11A C11 H11C 109.5 .
H11B C11 H11C 109.5 .
O2 C21 H21A 109.5 .
O2 C21 H21B 109.5 .
H21A C21 H21B 109.5 .
O2 C21 H21C 109.5 .
H21A C21 H21C 109.5 .
H21B C21 H21C 109.5 .
C3 O1 C11 117.0(2) .
C4 O2 C21 117.1(2) .

loop_
_geom_bond_atom_site_label_1
_geom_bond_atom_site_label_2
_geom_bond_distance
_geom_bond_site_symmetry_2
P S1 2.1017(11) .
P S2 2.1110(11) .
P P 2.2350(16) 3_655
S1 C1 1.778(3) .
S2 C6 1.775(3) .
C1 C6 1.387(4) .
C1 C2 1.399(4) .
C2 C3 1.378(4) .
C2 H2 0.9500 .
C3 O1 1.361(3) .
C3 C4 1.411(4) .
C4 O2 1.358(3) .
C4 C5 1.382(4) .
C5 C6 1.391(4) .
C5 H5 0.9500 .
C11 O1 1.422(3) .
C11 H11A 0.9800 .
C11 H11B 0.9800 .
C11 H11C 0.9800 .
C21 O2 1.431(4) .
C21 H21A 0.9800 .
C21 H21B 0.9800 .
C21 H21C 0.9800 .

loop_
_geom_torsion_atom_site_label_1
_geom_torsion_atom_site_label_2
_geom_torsion_atom_site_label_3
_geom_torsion_atom_site_label_4
_geom_torsion
P S1 C1 C6 22.7(2)
P S1 C1 C2 -160.9(2)
C6 C1 C2 C3 1.1(4)
S1 C1 C2 C3 -175.3(2)
C1 C2 C3 O1 178.9(3)
C1 C2 C3 C4 -1.3(4)
O1 C3 C4 O2 2.1(4)
C2 C3 C4 O2 -177.8(2)
O1 C3 C4 C5 -179.5(2)
C2 C3 C4 C5 0.7(4)
O2 C4 C5 C6 178.5(3)
C3 C4 C5 C6 0.2(4)
C2 C1 C6 C5 -0.3(4)
S1 C1 C6 C5 176.2(2)
C2 C1 C6 S2 -177.8(2)
S1 C1 C6 S2 -1.3(3)
C4 C5 C6 C1 -0.4(4)
C4 C5 C6 S2 177.1(2)
P S2 C6 C1 -20.7(2)
P S2 C6 C5 161.8(2)
C2 C3 O1 C11 12.3(4)
C4 C3 O1 C11 -167.6(3)
C5 C4 O2 C21 -0.8(4)
C3 C4 O2 C21 177.6(2)
